data_1552910
loop_
_publ_author_name
'Hartmann, Nathaniel J.'
'Wu, Guang'
'Hayton, Trevor W.'

_publ_section_title
;
 Synthesis and reactivity of a nickel(ii) thioperoxide complex:
 demonstration of sulfide-mediated N<sub>2</sub>O reduction.
;
_journal_issue 31
_journal_name_full 'Chemical science'
_journal_page_first 6580
_journal_page_last 6588
_journal_paper_doi 10.1039/c8sc02536c
_journal_volume 9
_journal_year 2018
_chemical_formula_moiety '2(C48 H77 K N2 Ni O8 S), 3(C7 H8)'
_chemical_formula_sum 'C117 H178 K2 N4 Ni2 O16 S2'
_chemical_formula_weight 2156.389
_space_group_crystal_system monoclinic
_space_group_IT_number 14
_space_group_name_Hall '-P 2yn'
_space_group_name_H-M_alt 'P 1 21/n 1'
_symmetry_space_group_name_Hall '-P 2yn'
_symmetry_space_group_name_H-M 'P 1 21/n 1'
_atom_sites_solution_hydrogens geom
_audit_creation_method SHELXL-2014/7
_audit_update_record
;
2018-06-04 deposited with the CCDC.
2018-07-13 downloaded from the CCDC.
;
_cell_angle_alpha 90
_cell_angle_beta 92.030(5)
_cell_angle_gamma 90
_cell_formula_units_Z 2
_cell_length_a 12.5942(10)
_cell_length_b 20.265(2)
_cell_length_c 22.942(2)
_cell_measurement_reflns_used 451
_cell_measurement_temperature 100(2)
_cell_measurement_theta_max 25.0
_cell_measurement_theta_min 1.85
_cell_volume 5851.6(9)
_computing_structure_refinement 'SHELXL-2014/7 (Sheldrick, 2014)'
_diffrn_ambient_temperature 100(2)
_diffrn_measured_fraction_theta_full 0.999
_diffrn_measured_fraction_theta_max 0.996
_diffrn_measurement_device_type 'Bruker Kappa Apex II'
_diffrn_measurement_method 'Omega scan'
_diffrn_radiation_type MoK\a
_diffrn_radiation_wavelength 0.71073
_diffrn_reflns_av_R_equivalents 0.0980
_diffrn_reflns_av_unetI/netI 0.1131
_diffrn_reflns_Laue_measured_fraction_full 0.999
_diffrn_reflns_Laue_measured_fraction_max 0.996
_diffrn_reflns_limit_h_max 15
_diffrn_reflns_limit_h_min -10
_diffrn_reflns_limit_k_max 25
_diffrn_reflns_limit_k_min -24
_diffrn_reflns_limit_l_max 28
_diffrn_reflns_limit_l_min -27
_diffrn_reflns_number 35435
_diffrn_reflns_point_group_measured_fraction_full 0.999
_diffrn_reflns_point_group_measured_fraction_max 0.996
_diffrn_reflns_theta_full 25.242
_diffrn_reflns_theta_max 26.550
_diffrn_reflns_theta_min 1.341
_exptl_absorpt_coefficient_mu 0.491
_exptl_absorpt_correction_type multi-scan
_exptl_absorpt_process_details sadabs
_exptl_crystal_colour Pale-Brown
_exptl_crystal_density_diffrn 1.219
_exptl_crystal_description Block
_exptl_crystal_F_000 2308
_exptl_crystal_size_max 0.15
_exptl_crystal_size_mid 0.1
_exptl_crystal_size_min 0.1
_exptl_transmission_factor_max 0.7454
_exptl_transmission_factor_min 0.5994
_refine_diff_density_max 0.878
_refine_diff_density_min -0.754
_refine_diff_density_rms 0.081
_refine_ls_extinction_method none
_refine_ls_goodness_of_fit_ref 1.009
_refine_ls_hydrogen_treatment constr
_refine_ls_matrix_type full
_refine_ls_number_parameters 649
_refine_ls_number_reflns 12142
_refine_ls_number_restraints 36
_refine_ls_restrained_S_all 1.010
_refine_ls_R_factor_all 0.1181
_refine_ls_R_factor_gt 0.0582
_refine_ls_shift/su_max 0.001
_refine_ls_shift/su_mean 0.000
_refine_ls_structure_factor_coef Fsqd
_refine_ls_weighting_details 'w=1/[\s^2^(Fo^2^)+(0.0494P)^2^+2.1383P] where P=(Fo^2^+2Fc^2^)/3'
_refine_ls_weighting_scheme calc
_refine_ls_wR_factor_gt 0.1176
_refine_ls_wR_factor_ref 0.1413
_reflns_Friedel_coverage 0.000
_reflns_number_gt 7329
_reflns_number_total 12142
_reflns_threshold_expression 'I > 2\s(I)'
_cod_data_source_file c8sc02536c2.cif
_cod_data_source_block NH_6_63_0m_a
_cod_database_code 1552910
_shelx_shelxl_version_number 2014/7
_shelx_space_group_comment
;
The symmetry employed for this shelxl refinement is uniquely defined
by the following loop, which should always be used as a source of
symmetry information in preference to the above space-group names.
They are only intended as comments.
;

loop_
_space_group_symop_operation_xyz
'x, y, z'
'-x+1/2, y+1/2, -z+1/2'
'-x, -y, -z'
'x-1/2, -y-1/2, z-1/2'

loop_
_atom_site_label
_atom_site_type_symbol
_atom_site_fract_x
_atom_site_fract_y
_atom_site_fract_z
_atom_site_U_iso_or_equiv
_atom_site_adp_type
_atom_site_occupancy
_atom_site_site_symmetry_order
_atom_site_calc_flag
_atom_site_refinement_flags_posn
_atom_site_refinement_flags_adp
_atom_site_refinement_flags_occupancy
_atom_site_disorder_assembly
_atom_site_disorder_group
C1 C 0.5834(3) 0.59326(19) 0.34351(17) 0.0154(8) Uiso 0.866(3) 1 d D . P A 2
C2 C 0.6200(3) 0.56632(16) 0.17833(14) 0.0166(7) Uani 1 1 d . . . A 2
C3 C 0.5913(3) 0.49997(18) 0.18257(15) 0.0216(8) Uani 1 1 d . . . A 2
C4 C 0.4420(4) 0.4309(3) 0.1385(2) 0.0519(13) Uani 1 1 d . . . A 2
H4A H 0.4536 0.4514 0.1006 0.078 Uiso 1 1 calc R U . A 2
H4B H 0.3664 0.4207 0.1417 0.078 Uiso 1 1 calc R U . A 2
H4C H 0.4835 0.3901 0.1419 0.078 Uiso 1 1 calc R U . A 2
C5 C 0.4767(3) 0.47816(18) 0.18689(16) 0.0271(9) Uani 1 1 d . . . A 2
H5 H 0.4308 0.5183 0.1836 0.033 Uiso 1 1 calc R U . A 2
C6 C 0.4580(4) 0.4461(2) 0.24600(19) 0.0511(13) Uani 1 1 d . . . A 2
H6A H 0.4997 0.4054 0.2496 0.077 Uiso 1 1 calc R U . A 2
H6B H 0.3824 0.4358 0.2490 0.077 Uiso 1 1 calc R U . A 2
H6C H 0.4801 0.4766 0.2773 0.077 Uiso 1 1 calc R U . A 2
C7 C 0.6719(3) 0.45322(18) 0.18418(15) 0.0263(9) Uani 1 1 d . . . A 2
H7 H 0.6538 0.4078 0.1862 0.032 Uiso 1 1 calc R U . A 2
C8 C 0.7769(3) 0.47092(19) 0.18291(16) 0.0290(9) Uani 1 1 d . . . A 2
H8 H 0.8306 0.4380 0.1831 0.035 Uiso 1 1 calc R U . A 2
C9 C 0.8037(3) 0.53657(19) 0.18132(15) 0.0243(8) Uani 1 1 d . . . A 2
H9 H 0.8767 0.5486 0.1815 0.029 Uiso 1 1 calc R U . A 2
C10 C 0.7273(3) 0.58556(17) 0.17942(14) 0.0192(8) Uani 1 1 d . . . A 2
C11 C 0.7584(3) 0.65775(18) 0.17870(16) 0.0245(8) Uani 1 1 d . . . A 2
H11 H 0.6950 0.6836 0.1644 0.029 Uiso 1 1 calc R U . A 2
C12 C 0.8491(3) 0.6717(2) 0.13757(18) 0.0378(10) Uani 1 1 d . . . A 2
H12A H 0.9144 0.6507 0.1529 0.057 Uiso 1 1 calc R U . A 2
H12B H 0.8601 0.7194 0.1347 0.057 Uiso 1 1 calc R U . A 2
H12C H 0.8308 0.6537 0.0988 0.057 Uiso 1 1 calc R U . A 2
C13 C 0.7894(3) 0.6825(2) 0.24016(17) 0.0358(10) Uani 1 1 d . . . A 2
H13A H 0.7308 0.6744 0.2662 0.054 Uiso 1 1 calc R U . A 2
H13B H 0.8043 0.7299 0.2388 0.054 Uiso 1 1 calc R U . A 2
H13C H 0.8529 0.6590 0.2548 0.054 Uiso 1 1 calc R U . A 2
C14 C 0.4970(3) 0.63972(17) 0.12697(15) 0.0190(7) Uani 1 1 d . . . A 2
C15 C 0.5319(3) 0.62206(19) 0.06388(15) 0.0251(9) Uani 1 1 d . . . A 2
C16 C 0.6192(3) 0.5708(2) 0.05540(15) 0.0290(9) Uani 1 1 d . . . A 2
H16A H 0.6309 0.5654 0.0137 0.044 Uiso 1 1 calc R U . A 2
H16B H 0.5975 0.5285 0.0719 0.044 Uiso 1 1 calc R U . A 2
H16C H 0.6851 0.5857 0.0752 0.044 Uiso 1 1 calc R U . A 2
C17 C 0.4336(3) 0.5950(3) 0.03038(19) 0.0594(16) Uani 1 1 d . . . A 2
H17A H 0.4527 0.5829 -0.0093 0.089 Uiso 1 1 calc R U . A 2
H17B H 0.3780 0.6288 0.0285 0.089 Uiso 1 1 calc R U . A 2
H17C H 0.4073 0.5559 0.0505 0.089 Uiso 1 1 calc R U . A 2
C18 C 0.5704(5) 0.6849(2) 0.0344(2) 0.0591(15) Uani 1 1 d . . . A 2
H18A H 0.6335 0.7018 0.0558 0.089 Uiso 1 1 calc R U . A 2
H18B H 0.5141 0.7183 0.0345 0.089 Uiso 1 1 calc R U . A 2
H18C H 0.5884 0.6750 -0.0059 0.089 Uiso 1 1 calc R U . A 2
C19 C 0.4137(3) 0.68543(17) 0.12680(15) 0.0191(8) Uani 1 1 d . . . A 2
H19 H 0.3953 0.7033 0.0895 0.023 Uiso 1 1 calc R U . A 2
C20 C 0.3532(3) 0.70916(16) 0.17184(15) 0.0175(7) Uani 1 1 d . . . A 2
C21 C 0.2545(3) 0.75100(18) 0.14900(16) 0.0239(8) Uani 1 1 d . . . A 2
C22 C 0.1857(3) 0.7052(2) 0.10959(18) 0.0346(10) Uani 1 1 d . . . A 2
H22A H 0.1671 0.6656 0.1314 0.052 Uiso 1 1 calc R U . A 2
H22B H 0.2257 0.6926 0.0754 0.052 Uiso 1 1 calc R U . A 2
H22C H 0.1207 0.7284 0.0968 0.052 Uiso 1 1 calc R U . A 2
C23 C 0.2928(3) 0.8089(2) 0.11153(18) 0.0354(10) Uani 1 1 d . . . A 2
H23A H 0.2315 0.8350 0.0977 0.053 Uiso 1 1 calc R U . A 2
H23B H 0.3302 0.7916 0.0780 0.053 Uiso 1 1 calc R U . A 2
H23C H 0.3411 0.8369 0.1351 0.053 Uiso 1 1 calc R U . A 2
C24 C 0.1806(3) 0.7824(2) 0.19253(17) 0.0335(10) Uani 1 1 d . . . A 2
H24A H 0.2201 0.8151 0.2161 0.050 Uiso 1 1 calc R U . A 2
H24B H 0.1530 0.7481 0.2181 0.050 Uiso 1 1 calc R U . A 2
H24C H 0.1213 0.8040 0.1714 0.050 Uiso 1 1 calc R U . A 2
C25 C 0.3172(3) 0.71793(18) 0.27433(14) 0.0186(8) Uani 1 1 d . . . A 2
C26 C 0.3423(3) 0.78031(19) 0.29840(16) 0.0255(9) Uani 1 1 d . . . A 2
C27 C 0.4245(3) 0.82440(18) 0.27176(17) 0.0268(9) Uani 1 1 d . . . A 2
H27 H 0.4223 0.8155 0.2289 0.032 Uiso 1 1 calc R U . A 2
C28 C 0.4043(4) 0.8985(2) 0.2798(2) 0.0510(13) Uani 1 1 d . . . A 2
H28A H 0.3325 0.9093 0.2650 0.076 Uiso 1 1 calc R U . A 2
H28B H 0.4564 0.9237 0.2581 0.076 Uiso 1 1 calc R U . A 2
H28C H 0.4113 0.9097 0.3213 0.076 Uiso 1 1 calc R U . A 2
C29 C 0.5370(3) 0.8090(2) 0.29471(18) 0.0341(10) Uani 1 1 d . . . A 2
H29A H 0.5420 0.8169 0.3369 0.051 Uiso 1 1 calc R U . A 2
H29B H 0.5876 0.8375 0.2753 0.051 Uiso 1 1 calc R U . A 2
H29C H 0.5536 0.7627 0.2868 0.051 Uiso 1 1 calc R U . A 2
C30 C 0.2868(3) 0.8007(2) 0.34637(17) 0.0357(11) Uani 1 1 d . . . A 2
H30 H 0.3022 0.8425 0.3634 0.043 Uiso 1 1 calc R U . A 2
C31 C 0.2097(3) 0.7616(3) 0.36977(18) 0.0457(13) Uani 1 1 d . . . A 2
H31 H 0.1722 0.7766 0.4024 0.055 Uiso 1 1 calc R U . A 2
C32 C 0.1871(3) 0.7007(2) 0.34601(18) 0.0381(11) Uani 1 1 d . . . A 2
H32 H 0.1341 0.6741 0.3627 0.046 Uiso 1 1 calc R U . A 2
C33 C 0.2403(3) 0.6773(2) 0.29785(16) 0.0276(9) Uani 1 1 d . . . A 2
C34 C 0.2136(3) 0.6100(2) 0.27246(18) 0.0352(10) Uani 1 1 d . . . A 2
H34 H 0.2629 0.6011 0.2401 0.042 Uiso 1 1 calc R U . A 2
C35 C 0.2279(3) 0.5552(2) 0.3174(2) 0.0499(13) Uani 1 1 d . . . A 2
H35A H 0.3008 0.5562 0.3338 0.075 Uiso 1 1 calc R U . A 2
H35B H 0.2142 0.5124 0.2987 0.075 Uiso 1 1 calc R U . A 2
H35C H 0.1779 0.5618 0.3487 0.075 Uiso 1 1 calc R U . A 2
C36 C 0.0993(3) 0.6085(3) 0.2469(2) 0.0560(15) Uani 1 1 d . . . A 2
H36A H 0.0495 0.6156 0.2781 0.084 Uiso 1 1 calc R U . A 2
H36B H 0.0853 0.5655 0.2286 0.084 Uiso 1 1 calc R U . A 2
H36C H 0.0902 0.6434 0.2176 0.084 Uiso 1 1 calc R U . A 2
C37 C 0.7718(3) 0.80754(19) 0.40935(17) 0.0292(9) Uani 1 1 d . . . A 2
H37A H 0.7435 0.7904 0.3715 0.035 Uiso 1 1 calc R U . A 2
H37B H 0.8280 0.8402 0.4015 0.035 Uiso 1 1 calc R U . A 2
C38 C 0.6854(3) 0.83984(18) 0.44109(17) 0.0280(9) Uani 1 1 d . . . A 2
H38A H 0.7131 0.8563 0.4793 0.034 Uiso 1 1 calc R U . A 2
H38B H 0.6570 0.8778 0.4183 0.034 Uiso 1 1 calc R U . A 2
C39 C 0.5116(3) 0.82157(19) 0.47395(17) 0.0281(9) Uani 1 1 d . . . A 2
H39A H 0.4835 0.8574 0.4484 0.034 Uiso 1 1 calc R U . A 2
H39B H 0.5303 0.8406 0.5127 0.034 Uiso 1 1 calc R U . A 2
C40 C 0.4303(3) 0.7693(2) 0.47962(17) 0.0295(9) Uani 1 1 d . . . A 2
H40A H 0.3629 0.7888 0.4924 0.035 Uiso 1 1 calc R U . A 2
H40B H 0.4164 0.7475 0.4415 0.035 Uiso 1 1 calc R U . A 2
C41 C 0.3930(3) 0.6709(2) 0.53027(18) 0.0314(9) Uani 1 1 d . . . A 2
H41A H 0.3743 0.6489 0.4928 0.038 Uiso 1 1 calc R U . A 2
H41B H 0.3274 0.6895 0.5461 0.038 Uiso 1 1 calc R U . A 2
C42 C 0.4412(3) 0.62212(19) 0.57220(17) 0.0304(9) Uani 1 1 d . . . A 2
H42A H 0.4668 0.6448 0.6083 0.036 Uiso 1 1 calc R U . A 2
H42B H 0.3878 0.5887 0.5827 0.036 Uiso 1 1 calc R U . A 2
C43 C 0.5721(3) 0.5378(2) 0.57813(17) 0.0333(10) Uani 1 1 d . . . A 2
H43A H 0.5153 0.5074 0.5900 0.040 Uiso 1 1 calc R U . A 2
H43B H 0.6094 0.5549 0.6137 0.040 Uiso 1 1 calc R U . A 2
C44 C 0.6477(3) 0.50263(19) 0.54120(18) 0.0319(10) Uani 1 1 d . . . A 2
H44A H 0.6724 0.4616 0.5608 0.038 Uiso 1 1 calc R U . A 2
H44B H 0.6125 0.4906 0.5034 0.038 Uiso 1 1 calc R U . A 2
C45 C 0.8074(3) 0.51669(19) 0.49274(18) 0.0302(9) Uani 1 1 d . . . A 2
H45A H 0.7714 0.5091 0.4543 0.036 Uiso 1 1 calc R U . A 2
H45B H 0.8333 0.4737 0.5081 0.036 Uiso 1 1 calc R U . A 2
C46 C 0.8983(3) 0.5628(2) 0.48655(18) 0.0332(10) Uani 1 1 d . . . A 2
H46A H 0.9303 0.5736 0.5254 0.040 Uiso 1 1 calc R U . A 2
H46B H 0.9535 0.5421 0.4629 0.040 Uiso 1 1 calc R U . A 2
C47 C 0.9410(3) 0.66780(19) 0.45080(18) 0.0300(9) Uani 1 1 d . . . A 2
H47A H 1.0016 0.6467 0.4318 0.036 Uiso 1 1 calc R U . A 2
H47B H 0.9666 0.6853 0.4891 0.036 Uiso 1 1 calc R U . A 2
C48 C 0.8985(3) 0.7226(2) 0.41376(17) 0.0318(9) Uani 1 1 d . . . A 2
H48A H 0.9558 0.7545 0.4060 0.038 Uiso 1 1 calc R U . A 2
H48B H 0.8708 0.7050 0.3760 0.038 Uiso 1 1 calc R U . A 2
C49 C 0.8884(4) 0.5343(2) 0.33504(19) 0.0441(11) Uani 1 1 d . . . B 2
H49A H 0.8849 0.5464 0.2937 0.066 Uiso 1 1 calc R U . B 2
H49B H 0.9595 0.5441 0.3516 0.066 Uiso 1 1 calc R U . B 2
H49C H 0.8354 0.5596 0.3559 0.066 Uiso 1 1 calc R U . B 2
C50 C 0.8667(3) 0.4636(2) 0.34103(17) 0.0359(10) Uani 1 1 d . . . B 2
C51 C 0.7695(3) 0.4396(2) 0.32557(17) 0.0343(10) Uani 1 1 d . . . B 2
H51 H 0.7151 0.4690 0.3122 0.041 Uiso 1 1 calc R U . B 2
C52 C 0.7484(4) 0.3722(2) 0.32902(19) 0.0454(12) Uani 1 1 d . . . B 2
H52 H 0.6809 0.3559 0.3160 0.055 Uiso 1 1 calc R U . B 2
C53 C 0.8226(4) 0.3297(2) 0.3507(2) 0.0557(14) Uani 1 1 d . . . B 2
H53 H 0.8071 0.2840 0.3541 0.067 Uiso 1 1 calc R U . B 2
C54 C 0.9238(4) 0.3545(3) 0.3682(2) 0.0554(14) Uani 1 1 d . . . B 2
H54 H 0.9766 0.3256 0.3841 0.066 Uiso 1 1 calc R U . B 2
C55 C 0.9451(4) 0.4192(2) 0.36218(18) 0.0420(11) Uani 1 1 d . . . B 2
H55 H 1.0141 0.4353 0.3724 0.050 Uiso 1 1 calc R U . B 2
C60 C 0.3296(10) 1.0029(6) 0.4384(5) 0.062(3) Uiso 0.5 1 d . . P C 2
C61 C 0.6223(6) 0.9930(5) 0.5480(3) 0.045(3) Uiso 0.5 1 d D . P C 2
C62 C 0.5236(6) 0.9839(4) 0.5736(3) 0.042(2) Uiso 0.5 1 d D . P C 2
C63 C 0.4290(5) 0.9874(4) 0.5382(3) 0.031(2) Uiso 0.5 1 d D . P C 2
C64 C 0.4339(5) 0.9988(4) 0.4789(3) 0.035(2) Uiso 0.5 1 d D . P C 2
C65 C 0.5320(6) 1.0094(5) 0.4532(3) 0.036(2) Uiso 0.5 1 d D . P C 2
C66 C 0.6260(6) 1.0045(5) 0.4877(3) 0.058(3) Uiso 0.5 1 d D . P C 2
C1B C 0.5239(16) 0.6186(9) 0.3570(5) 0.0154(8) Uiso 0.134(3) 1 d D . P A 1
K1 K 0.65120(6) 0.66120(4) 0.47055(4) 0.02409(19) Uani 1 1 d . . . A 2
N1 N 0.5377(2) 0.61585(13) 0.17702(12) 0.0150(6) Uani 1 1 d . . . A 2
N2 N 0.3777(2) 0.69428(14) 0.22726(12) 0.0161(6) Uani 1 1 d . . . A 2
Ni1 Ni 0.49151(3) 0.63857(2) 0.25257(2) 0.01424(11) Uani 1 1 d . . . A 2
O1 O 0.6003(3) 0.58482(17) 0.28937(15) 0.0208(9) Uiso 0.866(3) 1 d D . P A 2
O2 O 0.6360(2) 0.56901(14) 0.38476(12) 0.0233(7) Uiso 0.866(3) 1 d D . P A 2
O3 O 0.81563(19) 0.75451(12) 0.44345(10) 0.0246(6) Uani 1 1 d . . . A 2
O4 O 0.60323(19) 0.79283(12) 0.44944(11) 0.0264(6) Uani 1 1 d . . . A 2
O5 O 0.46839(19) 0.72234(12) 0.52129(11) 0.0252(6) Uani 1 1 d . . . A 2
O6 O 0.5272(2) 0.59141(12) 0.54462(11) 0.0285(6) Uani 1 1 d . . . A 2
O7 O 0.7356(2) 0.54498(12) 0.53171(11) 0.0271(6) Uani 1 1 d . . . A 2
O8 O 0.86017(19) 0.62105(12) 0.45885(11) 0.0258(6) Uani 1 1 d . . . A 2
O1B O 0.4694(12) 0.6654(7) 0.3324(7) 0.0208(9) Uiso 0.134(3) 1 d D . P A 1
O2B O 0.5287(13) 0.6090(8) 0.4102(5) 0.0233(7) Uiso 0.134(3) 1 d D . P A 1
S1 S 0.47327(8) 0.64583(6) 0.34887(5) 0.0218(3) Uiso 0.866(3) 1 d D . P A 2
S1B S 0.5918(7) 0.5777(4) 0.3028(4) 0.0218(3) Uiso 0.134(3) 1 d D . P A 1

loop_
_atom_site_aniso_label
_atom_site_aniso_U_11
_atom_site_aniso_U_22
_atom_site_aniso_U_33
_atom_site_aniso_U_23
_atom_site_aniso_U_13
_atom_site_aniso_U_12
C2 0.0192(17) 0.0180(18) 0.0127(17) -0.0019(15) 0.0004(14) 0.0069(14)
C3 0.027(2) 0.023(2) 0.0151(18) -0.0023(16) 0.0005(15) 0.0023(15)
C4 0.051(3) 0.064(3) 0.041(3) -0.019(3) 0.005(2) -0.026(2)
C5 0.031(2) 0.0204(19) 0.030(2) -0.0028(18) 0.0033(17) -0.0008(16)
C6 0.055(3) 0.055(3) 0.044(3) 0.002(3) 0.012(2) -0.020(2)
C7 0.042(2) 0.0172(19) 0.020(2) -0.0002(17) 0.0012(17) 0.0063(17)
C8 0.034(2) 0.030(2) 0.023(2) -0.0014(18) 0.0024(17) 0.0186(17)
C9 0.0209(19) 0.034(2) 0.0179(19) 0.0037(18) 0.0022(15) 0.0073(16)
C10 0.0227(18) 0.0222(19) 0.0129(18) 0.0016(16) 0.0029(14) 0.0040(15)
C11 0.0208(18) 0.025(2) 0.028(2) 0.0031(17) 0.0010(16) 0.0012(15)
C12 0.029(2) 0.045(3) 0.039(3) 0.011(2) 0.0047(19) -0.0055(19)
C13 0.043(2) 0.028(2) 0.037(3) -0.002(2) 0.005(2) -0.0084(19)
C14 0.0206(17) 0.0196(18) 0.0165(18) -0.0009(16) -0.0032(14) -0.0022(15)
C15 0.031(2) 0.030(2) 0.0139(18) -0.0001(17) -0.0013(15) 0.0106(16)
C16 0.035(2) 0.040(2) 0.0125(19) -0.0047(18) 0.0055(16) 0.0155(18)
C17 0.042(3) 0.104(4) 0.031(3) -0.039(3) -0.013(2) 0.031(3)
C18 0.103(4) 0.044(3) 0.032(3) 0.016(2) 0.037(3) 0.027(3)
C19 0.0224(18) 0.0225(19) 0.0121(18) 0.0035(16) -0.0031(14) 0.0062(15)
C20 0.0168(17) 0.0168(18) 0.0185(19) 0.0021(15) -0.0043(14) 0.0003(13)
C21 0.0243(19) 0.026(2) 0.021(2) -0.0007(17) -0.0032(15) 0.0090(15)
C22 0.026(2) 0.044(3) 0.033(2) -0.010(2) -0.0100(18) 0.0059(18)
C23 0.040(2) 0.032(2) 0.033(2) 0.007(2) -0.0050(19) 0.0119(19)
C24 0.032(2) 0.043(3) 0.025(2) -0.002(2) -0.0074(17) 0.0191(19)
C25 0.0152(17) 0.027(2) 0.0137(18) 0.0004(16) -0.0006(14) 0.0087(14)
C26 0.0251(19) 0.031(2) 0.019(2) -0.0014(18) -0.0066(16) 0.0190(16)
C27 0.035(2) 0.021(2) 0.024(2) -0.0028(17) -0.0095(17) 0.0072(16)
C28 0.072(3) 0.021(2) 0.059(3) -0.003(2) -0.008(3) 0.017(2)
C29 0.039(2) 0.028(2) 0.035(2) -0.001(2) -0.0113(19) -0.0031(18)
C30 0.035(2) 0.049(3) 0.022(2) -0.009(2) -0.0046(18) 0.021(2)
C31 0.037(3) 0.083(4) 0.017(2) -0.004(2) 0.0017(19) 0.035(3)
C32 0.020(2) 0.066(3) 0.029(2) 0.010(2) 0.0079(17) 0.013(2)
C33 0.0175(19) 0.043(2) 0.022(2) 0.0003(19) -0.0028(16) 0.0105(17)
C34 0.023(2) 0.049(3) 0.033(2) 0.006(2) -0.0015(17) -0.0108(18)
C35 0.037(3) 0.049(3) 0.062(3) 0.011(3) -0.013(2) -0.010(2)
C36 0.033(3) 0.074(4) 0.060(3) 0.026(3) -0.021(2) -0.023(2)
C37 0.033(2) 0.031(2) 0.023(2) 0.0091(19) 0.0007(17) -0.0060(17)
C38 0.038(2) 0.0208(19) 0.025(2) 0.0061(17) -0.0076(17) -0.0052(16)
C39 0.031(2) 0.028(2) 0.025(2) -0.0008(18) -0.0026(17) 0.0082(17)
C40 0.025(2) 0.039(2) 0.024(2) -0.0044(19) -0.0031(16) 0.0079(17)
C41 0.025(2) 0.036(2) 0.034(2) -0.011(2) 0.0079(18) -0.0091(17)
C42 0.033(2) 0.032(2) 0.027(2) -0.0065(19) 0.0129(17) -0.0142(17)
C43 0.040(2) 0.030(2) 0.029(2) 0.006(2) 0.0000(19) -0.0130(19)
C44 0.040(2) 0.020(2) 0.035(2) 0.0029(19) -0.0055(19) -0.0072(17)
C45 0.032(2) 0.025(2) 0.033(2) -0.0023(19) -0.0073(18) 0.0061(17)
C46 0.031(2) 0.033(2) 0.035(2) -0.001(2) -0.0077(18) 0.0074(18)
C47 0.022(2) 0.033(2) 0.036(2) -0.005(2) 0.0044(17) -0.0054(16)
C48 0.029(2) 0.039(2) 0.029(2) -0.001(2) 0.0074(17) -0.0088(18)
C49 0.055(3) 0.049(3) 0.028(2) -0.002(2) -0.002(2) 0.003(2)
C50 0.050(3) 0.038(3) 0.020(2) -0.002(2) 0.0067(19) 0.001(2)
C51 0.037(2) 0.038(2) 0.028(2) 0.001(2) 0.0065(18) 0.0084(19)
C52 0.052(3) 0.045(3) 0.039(3) -0.004(2) 0.013(2) -0.003(2)
C53 0.077(4) 0.033(3) 0.059(3) -0.004(3) 0.027(3) -0.002(3)
C54 0.060(3) 0.055(3) 0.051(3) 0.003(3) 0.002(3) 0.027(3)
C55 0.042(3) 0.054(3) 0.030(2) 0.008(2) -0.001(2) 0.007(2)
K1 0.0236(4) 0.0193(4) 0.0296(5) 0.0013(4) 0.0038(3) -0.0018(3)
N1 0.0159(14) 0.0127(14) 0.0162(15) 0.0019(12) 0.0007(11) 0.0025(11)
N2 0.0147(14) 0.0187(15) 0.0149(15) -0.0033(13) 0.0009(11) 0.0036(11)
Ni1 0.0155(2) 0.0151(2) 0.0121(2) -0.0008(2) 0.00002(16) 0.00190(18)
O3 0.0265(13) 0.0274(14) 0.0201(13) 0.0047(12) 0.0013(11) -0.0019(11)
O4 0.0270(14) 0.0250(14) 0.0270(15) -0.0002(12) -0.0013(11) 0.0001(11)
O5 0.0265(13) 0.0245(14) 0.0243(14) -0.0033(12) -0.0043(11) -0.0013(11)
O6 0.0371(15) 0.0231(14) 0.0260(15) 0.0029(12) 0.0081(12) -0.0052(12)
O7 0.0362(15) 0.0212(14) 0.0235(14) 0.0016(12) -0.0022(12) -0.0053(11)
O8 0.0247(13) 0.0245(14) 0.0281(15) 0.0010(12) -0.0017(11) 0.0003(11)

loop_
_atom_type_symbol
_atom_type_description
_atom_type_scat_dispersion_real
_atom_type_scat_dispersion_imag
_atom_type_scat_source
C C 0.0033 0.0016 'International Tables Vol C Tables 4.2.6.8 and 6.1.1.4'
N N 0.0061 0.0033 'International Tables Vol C Tables 4.2.6.8 and 6.1.1.4'
O O 0.0106 0.0060 'International Tables Vol C Tables 4.2.6.8 and 6.1.1.4'
S S 0.1246 0.1234 'International Tables Vol C Tables 4.2.6.8 and 6.1.1.4'
K K 0.2009 0.2494 'International Tables Vol C Tables 4.2.6.8 and 6.1.1.4'
Ni Ni 0.3393 1.1124 'International Tables Vol C Tables 4.2.6.8 and 6.1.1.4'
H H 0.0000 0.0000 'International Tables Vol C Tables 4.2.6.8 and 6.1.1.4'

loop_
_geom_angle_atom_site_label_1
_geom_angle_atom_site_label_2
_geom_angle_atom_site_label_3
_geom_angle
_geom_angle_site_symmetry_1
_geom_angle_site_symmetry_3
O2 C1 O1 125.9(4) . .
O2 C1 S1 126.2(3) . .
O1 C1 S1 108.0(3) . .
C3 C2 C10 121.1(3) . .
C3 C2 N1 119.0(3) . .
C10 C2 N1 119.8(3) . .
C7 C3 C2 118.0(3) . .
C7 C3 C5 119.7(3) . .
C2 C3 C5 122.3(3) . .
C5 C4 H4A 109.5 . .
C5 C4 H4B 109.5 . .
H4A C4 H4B 109.5 . .
C5 C4 H4C 109.5 . .
H4A C4 H4C 109.5 . .
H4B C4 H4C 109.5 . .
C3 C5 C4 112.7(3) . .
C3 C5 C6 111.0(3) . .
C4 C5 C6 109.3(3) . .
C3 C5 H5 107.9 . .
C4 C5 H5 107.9 . .
C6 C5 H5 107.9 . .
C5 C6 H6A 109.5 . .
C5 C6 H6B 109.5 . .
H6A C6 H6B 109.5 . .
C5 C6 H6C 109.5 . .
H6A C6 H6C 109.5 . .
H6B C6 H6C 109.5 . .
C8 C7 C3 121.7(4) . .
C8 C7 H7 119.2 . .
C3 C7 H7 119.2 . .
C7 C8 C9 119.5(3) . .
C7 C8 H8 120.3 . .
C9 C8 H8 120.3 . .
C8 C9 C10 121.7(3) . .
C8 C9 H9 119.2 . .
C10 C9 H9 119.2 . .
C9 C10 C2 118.0(3) . .
C9 C10 C11 120.9(3) . .
C2 C10 C11 121.1(3) . .
C10 C11 C12 112.5(3) . .
C10 C11 C13 111.3(3) . .
C12 C11 C13 109.6(3) . .
C10 C11 H11 107.8 . .
C12 C11 H11 107.8 . .
C13 C11 H11 107.8 . .
C11 C12 H12A 109.5 . .
C11 C12 H12B 109.5 . .
H12A C12 H12B 109.5 . .
C11 C12 H12C 109.5 . .
H12A C12 H12C 109.5 . .
H12B C12 H12C 109.5 . .
C11 C13 H13A 109.5 . .
C11 C13 H13B 109.5 . .
H13A C13 H13B 109.5 . .
C11 C13 H13C 109.5 . .
H13A C13 H13C 109.5 . .
H13B C13 H13C 109.5 . .
N1 C14 C19 120.6(3) . .
N1 C14 C15 126.9(3) . .
C19 C14 C15 112.5(3) . .
C18 C15 C16 105.6(3) . .
C18 C15 C17 109.9(4) . .
C16 C15 C17 105.3(3) . .
C18 C15 C14 108.7(3) . .
C16 C15 C14 119.9(3) . .
C17 C15 C14 107.3(3) . .
C15 C16 H16A 109.5 . .
C15 C16 H16B 109.5 . .
H16A C16 H16B 109.5 . .
C15 C16 H16C 109.5 . .
H16A C16 H16C 109.5 . .
H16B C16 H16C 109.5 . .
C15 C17 H17A 109.5 . .
C15 C17 H17B 109.5 . .
H17A C17 H17B 109.5 . .
C15 C17 H17C 109.5 . .
H17A C17 H17C 109.5 . .
H17B C17 H17C 109.5 . .
C15 C18 H18A 109.5 . .
C15 C18 H18B 109.5 . .
H18A C18 H18B 109.5 . .
C15 C18 H18C 109.5 . .
H18A C18 H18C 109.5 . .
H18B C18 H18C 109.5 . .
C20 C19 C14 131.1(3) . .
C20 C19 H19 114.5 . .
C14 C19 H19 114.5 . .
N2 C20 C19 121.0(3) . .
N2 C20 C21 126.3(3) . .
C19 C20 C21 112.6(3) . .
C24 C21 C22 107.0(3) . .
C24 C21 C23 104.9(3) . .
C22 C21 C23 108.1(3) . .
C24 C21 C20 119.8(3) . .
C22 C21 C20 106.9(3) . .
C23 C21 C20 109.6(3) . .
C21 C22 H22A 109.5 . .
C21 C22 H22B 109.5 . .
H22A C22 H22B 109.5 . .
C21 C22 H22C 109.5 . .
H22A C22 H22C 109.5 . .
H22B C22 H22C 109.5 . .
C21 C23 H23A 109.5 . .
C21 C23 H23B 109.5 . .
H23A C23 H23B 109.5 . .
C21 C23 H23C 109.5 . .
H23A C23 H23C 109.5 . .
H23B C23 H23C 109.5 . .
C21 C24 H24A 109.5 . .
C21 C24 H24B 109.5 . .
H24A C24 H24B 109.5 . .
C21 C24 H24C 109.5 . .
H24A C24 H24C 109.5 . .
H24B C24 H24C 109.5 . .
C33 C25 C26 121.8(3) . .
C33 C25 N2 119.4(3) . .
C26 C25 N2 118.6(3) . .
C30 C26 C25 117.7(4) . .
C30 C26 C27 121.1(4) . .
C25 C26 C27 121.2(3) . .
C26 C27 C29 112.3(3) . .
C26 C27 C28 114.3(4) . .
C29 C27 C28 108.3(3) . .
C26 C27 H27 107.2 . .
C29 C27 H27 107.2 . .
C28 C27 H27 107.2 . .
C27 C28 H28A 109.5 . .
C27 C28 H28B 109.5 . .
H28A C28 H28B 109.5 . .
C27 C28 H28C 109.5 . .
H28A C28 H28C 109.5 . .
H28B C28 H28C 109.5 . .
C27 C29 H29A 109.5 . .
C27 C29 H29B 109.5 . .
H29A C29 H29B 109.5 . .
C27 C29 H29C 109.5 . .
H29A C29 H29C 109.5 . .
H29B C29 H29C 109.5 . .
C31 C30 C26 121.3(4) . .
C31 C30 H30 119.3 . .
C26 C30 H30 119.3 . .
C32 C31 C30 120.1(4) . .
C32 C31 H31 120.0 . .
C30 C31 H31 120.0 . .
C31 C32 C33 121.4(4) . .
C31 C32 H32 119.3 . .
C33 C32 H32 119.3 . .
C25 C33 C32 117.7(4) . .
C25 C33 C34 122.0(3) . .
C32 C33 C34 120.3(4) . .
C33 C34 C35 112.1(3) . .
C33 C34 C36 110.9(4) . .
C35 C34 C36 109.4(3) . .
C33 C34 H34 108.1 . .
C35 C34 H34 108.1 . .
C36 C34 H34 108.1 . .
C34 C35 H35A 109.5 . .
C34 C35 H35B 109.5 . .
H35A C35 H35B 109.5 . .
C34 C35 H35C 109.5 . .
H35A C35 H35C 109.5 . .
H35B C35 H35C 109.5 . .
C34 C36 H36A 109.5 . .
C34 C36 H36B 109.5 . .
H36A C36 H36B 109.5 . .
C34 C36 H36C 109.5 . .
H36A C36 H36C 109.5 . .
H36B C36 H36C 109.5 . .
O3 C37 C38 109.8(3) . .
O3 C37 H37A 109.7 . .
C38 C37 H37A 109.7 . .
O3 C37 H37B 109.7 . .
C38 C37 H37B 109.7 . .
H37A C37 H37B 108.2 . .
O4 C38 C37 108.7(3) . .
O4 C38 H38A 110.0 . .
C37 C38 H38A 110.0 . .
O4 C38 H38B 110.0 . .
C37 C38 H38B 110.0 . .
H38A C38 H38B 108.3 . .
O4 C39 C40 108.3(3) . .
O4 C39 H39A 110.0 . .
C40 C39 H39A 110.0 . .
O4 C39 H39B 110.0 . .
C40 C39 H39B 110.0 . .
H39A C39 H39B 108.4 . .
O5 C40 C39 108.6(3) . .
O5 C40 H40A 110.0 . .
C39 C40 H40A 110.0 . .
O5 C40 H40B 110.0 . .
C39 C40 H40B 110.0 . .
H40A C40 H40B 108.3 . .
O5 C41 C42 108.6(3) . .
O5 C41 H41A 110.0 . .
C42 C41 H41A 110.0 . .
O5 C41 H41B 110.0 . .
C42 C41 H41B 110.0 . .
H41A C41 H41B 108.4 . .
O6 C42 C41 107.6(3) . .
O6 C42 H42A 110.2 . .
C41 C42 H42A 110.2 . .
O6 C42 H42B 110.2 . .
C41 C42 H42B 110.2 . .
H42A C42 H42B 108.5 . .
O6 C43 C44 107.9(3) . .
O6 C43 H43A 110.1 . .
C44 C43 H43A 110.1 . .
O6 C43 H43B 110.1 . .
C44 C43 H43B 110.1 . .
H43A C43 H43B 108.4 . .
O7 C44 C43 108.5(3) . .
O7 C44 H44A 110.0 . .
C43 C44 H44A 110.0 . .
O7 C44 H44B 110.0 . .
C43 C44 H44B 110.0 . .
H44A C44 H44B 108.4 . .
O7 C45 C46 108.5(3) . .
O7 C45 H45A 110.0 . .
C46 C45 H45A 110.0 . .
O7 C45 H45B 110.0 . .
C46 C45 H45B 110.0 . .
H45A C45 H45B 108.4 . .
O8 C46 C45 108.5(3) . .
O8 C46 H46A 110.0 . .
C45 C46 H46A 110.0 . .
O8 C46 H46B 110.0 . .
C45 C46 H46B 110.0 . .
H46A C46 H46B 108.4 . .
O8 C47 C48 109.3(3) . .
O8 C47 H47A 109.8 . .
C48 C47 H47A 109.8 . .
O8 C47 H47B 109.8 . .
C48 C47 H47B 109.8 . .
H47A C47 H47B 108.3 . .
O3 C48 C47 108.8(3) . .
O3 C48 H48A 109.9 . .
C47 C48 H48A 109.9 . .
O3 C48 H48B 109.9 . .
C47 C48 H48B 109.9 . .
H48A C48 H48B 108.3 . .
C50 C49 H49A 109.5 . .
C50 C49 H49B 109.5 . .
H49A C49 H49B 109.5 . .
C50 C49 H49C 109.5 . .
H49A C49 H49C 109.5 . .
H49B C49 H49C 109.5 . .
C51 C50 C55 118.6(4) . .
C51 C50 C49 119.8(4) . .
C55 C50 C49 121.7(4) . .
C50 C51 C52 120.6(4) . .
C50 C51 H51 119.7 . .
C52 C51 H51 119.7 . .
C53 C52 C51 120.9(5) . .
C53 C52 H52 119.5 . .
C51 C52 H52 119.5 . .
C52 C53 C54 118.7(5) . .
C52 C53 H53 120.6 . .
C54 C53 H53 120.6 . .
C55 C54 C53 119.9(4) . .
C55 C54 H54 120.0 . .
C53 C54 H54 120.0 . .
C54 C55 C50 121.1(4) . .
C54 C55 H55 119.4 . .
C50 C55 H55 119.4 . .
C61 C60 C64 13.0(11) 3_676 .
C61 C60 C66 47.3(12) 3_676 3_676
C64 C60 C66 37.6(4) . 3_676
C61 C60 C62 35.8(11) 3_676 3_676
C64 C60 C62 45.7(5) . 3_676
C66 C60 C62 82.8(5) 3_676 3_676
C60 C61 C64 157.6(19) 3_676 3_676
C60 C61 C66 111.9(15) 3_676 .
C64 C61 C66 51.2(6) 3_676 .
C60 C61 C62 127.8(15) 3_676 .
C64 C61 C62 68.9(6) 3_676 .
C66 C61 C62 119.6(5) . .
C60 C61 C65 152.6(16) 3_676 3_676
C64 C61 C65 42.6(5) 3_676 3_676
C66 C61 C65 93.4(4) . 3_676
C62 C61 C65 26.4(3) . 3_676
C65 C62 C64 72.0(7) 3_676 3_676
C65 C62 C61 111.2(7) 3_676 .
C64 C62 C61 39.3(3) 3_676 .
C65 C62 C63 9.1(7) 3_676 .
C64 C62 C63 80.3(4) 3_676 .
C61 C62 C63 119.3(5) . .
C65 C62 C60 126.9(8) 3_676 3_676
C64 C62 C60 55.1(5) 3_676 3_676
C61 C62 C60 16.4(5) . 3_676
C63 C62 C60 135.4(6) . 3_676
C65 C63 C66 154(2) 3_676 3_676
C65 C63 C64 105.9(13) 3_676 .
C66 C63 C64 52.3(7) 3_676 .
C65 C63 C62 16.2(12) 3_676 .
C66 C63 C62 170.0(10) 3_676 .
C64 C63 C62 120.4(5) . .
C65 C63 C64 34.6(11) 3_676 3_676
C66 C63 C64 122.7(9) 3_676 3_676
C64 C63 C64 71.6(4) . 3_676
C62 C63 C64 48.9(3) . 3_676
C61 C64 C66 87.1(7) 3_676 3_676
C61 C64 C62 71.8(6) 3_676 3_676
C66 C64 C62 157.4(8) 3_676 3_676
C61 C64 C63 128.2(7) 3_676 .
C66 C64 C63 41.1(4) 3_676 .
C62 C64 C63 158.8(6) 3_676 .
C61 C64 C65 110.6(7) 3_676 .
C66 C64 C65 160.0(7) 3_676 .
C62 C64 C65 38.8(3) 3_676 .
C63 C64 C65 120.6(4) . .
C61 C64 C60 9.4(8) 3_676 .
C66 C64 C60 80.6(8) 3_676 .
C62 C64 C60 79.3(7) 3_676 .
C63 C64 C60 121.4(7) . .
C65 C64 C60 118.0(7) . .
C61 C64 C65 145.5(9) 3_676 3_676
C66 C64 C65 58.9(5) 3_676 3_676
C62 C64 C65 140.6(6) 3_676 3_676
C63 C64 C65 18.3(4) . 3_676
C65 C64 C65 102.4(5) . 3_676
C60 C64 C65 139.5(8) . 3_676
C61 C64 C63 122.3(8) 3_676 3_676
C66 C64 C63 148.0(7) 3_676 3_676
C62 C64 C63 50.8(4) 3_676 3_676
C63 C64 C63 108.4(4) . 3_676
C65 C64 C63 12.3(4) . 3_676
C60 C64 C63 130.1(7) . 3_676
C65 C64 C63 90.1(4) 3_676 3_676
C61 C64 C64 163.8(11) 3_676 3_676
C66 C64 C64 104.9(6) 3_676 3_676
C62 C64 C64 94.5(5) 3_676 3_676
C63 C64 C64 64.6(4) . 3_676
C65 C64 C64 56.0(4) . 3_676
C60 C64 C64 173.1(8) . 3_676
C65 C64 C64 46.3(3) 3_676 3_676
C63 C64 C64 43.8(2) 3_676 3_676
C63 C65 C62 154.7(19) 3_676 3_676
C63 C65 C66 16.5(13) 3_676 .
C62 C65 C66 171.1(8) 3_676 .
C63 C65 C64 133.2(14) 3_676 .
C62 C65 C64 69.2(7) 3_676 .
C66 C65 C64 119.3(5) . .
C63 C65 C64 55.8(11) 3_676 3_676
C62 C65 C64 145.9(9) 3_676 3_676
C66 C65 C64 42.0(4) . 3_676
C64 C65 C64 77.6(5) . 3_676
C63 C65 C61 158.0(17) 3_676 3_676
C62 C65 C61 42.4(5) 3_676 3_676
C66 C65 C61 146.0(5) . 3_676
C64 C65 C61 26.8(3) . 3_676
C64 C65 C61 104.1(6) 3_676 3_676
C63 C66 C64 86.6(7) 3_676 3_676
C63 C66 C65 9.5(7) 3_676 .
C64 C66 C65 79.1(5) 3_676 .
C63 C66 C61 128.4(7) 3_676 .
C64 C66 C61 41.7(4) 3_676 .
C65 C66 C61 120.7(5) . .
C63 C66 C60 147.7(9) 3_676 3_676
C64 C66 C60 61.8(7) 3_676 3_676
C65 C66 C60 140.9(6) . 3_676
C61 C66 C60 20.7(5) . 3_676
O2B C1B O1B 123.7(10) . .
O2B C1B S1B 128.4(9) . .
O1B C1B S1B 107.8(7) . .
O2 K1 O6 93.86(8) . .
O2 K1 O4 121.72(8) . .
O6 K1 O4 118.62(8) . .
O2 K1 O8 76.77(8) . .
O6 K1 O8 118.13(8) . .
O4 K1 O8 117.79(8) . .
O2 K1 O3 109.09(8) . .
O6 K1 O3 154.13(8) . .
O4 K1 O3 59.08(7) . .
O8 K1 O3 58.79(7) . .
O2 K1 O5 123.31(8) . .
O6 K1 O5 59.53(8) . .
O4 K1 O5 59.15(7) . .
O8 K1 O5 159.11(7) . .
O3 K1 O5 113.13(7) . .
O2 K1 O7 78.97(8) . .
O6 K1 O7 59.47(8) . .
O4 K1 O7 158.77(8) . .
O8 K1 O7 58.70(7) . .
O3 K1 O7 112.32(7) . .
O5 K1 O7 115.64(8) . .
O2 K1 S1 48.69(6) . .
O6 K1 S1 94.88(6) . .
O4 K1 S1 79.55(6) . .
O8 K1 S1 118.35(6) . .
O3 K1 S1 109.11(5) . .
O5 K1 S1 82.19(5) . .
O7 K1 S1 121.22(6) . .
C14 N1 C2 121.7(3) . .
C14 N1 Ni1 125.2(2) . .
C2 N1 Ni1 113.1(2) . .
C20 N2 C25 122.3(3) . .
C20 N2 Ni1 125.0(2) . .
C25 N2 Ni1 112.7(2) . .
N2 Ni1 N1 96.73(11) . .
N2 Ni1 O1 171.74(13) . .
N1 Ni1 O1 91.53(13) . .
N2 Ni1 S1 99.22(9) . .
N1 Ni1 S1 164.03(9) . .
O1 Ni1 S1 72.51(10) . .
C1 O1 Ni1 102.1(3) . .
C1 O2 K1 107.6(2) . .
C48 O3 C37 110.9(3) . .
C48 O3 K1 110.4(2) . .
C37 O3 K1 110.15(19) . .
C38 O4 C39 112.4(3) . .
C38 O4 K1 120.8(2) . .
C39 O4 K1 119.9(2) . .
C40 O5 C41 112.0(3) . .
C40 O5 K1 105.7(2) . .
C41 O5 K1 106.7(2) . .
C42 O6 C43 112.7(3) . .
C42 O6 K1 120.8(2) . .
C43 O6 K1 120.0(2) . .
C45 O7 C44 111.7(3) . .
C45 O7 K1 104.6(2) . .
C44 O7 K1 106.7(2) . .
C47 O8 C46 112.6(3) . .
C47 O8 K1 120.5(2) . .
C46 O8 K1 120.5(2) . .
C1 S1 Ni1 77.39(13) . .
C1 S1 K1 68.19(13) . .
Ni1 S1 K1 134.67(4) . .

loop_
_geom_bond_atom_site_label_1
_geom_bond_atom_site_label_2
_geom_bond_distance
_geom_bond_site_symmetry_2
C1 O2 1.238(4) .
C1 O1 1.279(5) .
C1 S1 1.756(4) .
C2 C3 1.397(5) .
C2 C10 1.406(5) .
C2 N1 1.442(4) .
C3 C7 1.387(5) .
C3 C5 1.516(5) .
C4 C5 1.519(5) .
C4 H4A 0.9800 .
C4 H4B 0.9800 .
C4 H4C 0.9800 .
C5 C6 1.529(6) .
C5 H5 1.0000 .
C6 H6A 0.9800 .
C6 H6B 0.9800 .
C6 H6C 0.9800 .
C7 C8 1.372(5) .
C7 H7 0.9500 .
C8 C9 1.373(5) .
C8 H8 0.9500 .
C9 C10 1.382(5) .
C9 H9 0.9500 .
C10 C11 1.514(5) .
C11 C12 1.534(5) .
C11 C13 1.534(5) .
C11 H11 1.0000 .
C12 H12A 0.9800 .
C12 H12B 0.9800 .
C12 H12C 0.9800 .
C13 H13A 0.9800 .
C13 H13B 0.9800 .
C13 H13C 0.9800 .
C14 N1 1.332(4) .
C14 C19 1.400(5) .
C14 C15 1.569(5) .
C15 C18 1.529(6) .
C15 C16 1.530(5) .
C15 C17 1.535(6) .
C16 H16A 0.9800 .
C16 H16B 0.9800 .
C16 H16C 0.9800 .
C17 H17A 0.9800 .
C17 H17B 0.9800 .
C17 H17C 0.9800 .
C18 H18A 0.9800 .
C18 H18B 0.9800 .
C18 H18C 0.9800 .
C19 C20 1.391(5) .
C19 H19 0.9500 .
C20 N2 1.332(4) .
C20 C21 1.579(5) .
C21 C24 1.527(5) .
C21 C22 1.540(5) .
C21 C23 1.542(5) .
C22 H22A 0.9800 .
C22 H22B 0.9800 .
C22 H22C 0.9800 .
C23 H23A 0.9800 .
C23 H23B 0.9800 .
C23 H23C 0.9800 .
C24 H24A 0.9800 .
C24 H24B 0.9800 .
C24 H24C 0.9800 .
C25 C33 1.395(5) .
C25 C26 1.411(5) .
C25 N2 1.426(4) .
C26 C30 1.388(5) .
C26 C27 1.513(5) .
C27 C29 1.526(5) .
C27 C28 1.534(5) .
C27 H27 1.0000 .
C28 H28A 0.9800 .
C28 H28B 0.9800 .
C28 H28C 0.9800 .
C29 H29A 0.9800 .
C29 H29B 0.9800 .
C29 H29C 0.9800 .
C30 C31 1.377(7) .
C30 H30 0.9500 .
C31 C32 1.374(6) .
C31 H31 0.9500 .
C32 C33 1.395(5) .
C32 H32 0.9500 .
C33 C34 1.516(6) .
C34 C35 1.521(6) .
C34 C36 1.535(5) .
C34 H34 1.0000 .
C35 H35A 0.9800 .
C35 H35B 0.9800 .
C35 H35C 0.9800 .
C36 H36A 0.9800 .
C36 H36B 0.9800 .
C36 H36C 0.9800 .
C37 O3 1.429(4) .
C37 C38 1.483(5) .
C37 H37A 0.9900 .
C37 H37B 0.9900 .
C38 O4 1.424(4) .
C38 H38A 0.9900 .
C38 H38B 0.9900 .
C39 O4 1.426(4) .
C39 C40 1.483(5) .
C39 H39A 0.9900 .
C39 H39B 0.9900 .
C40 O5 1.420(4) .
C40 H40A 0.9900 .
C40 H40B 0.9900 .
C41 O5 1.430(4) .
C41 C42 1.493(6) .
C41 H41A 0.9900 .
C41 H41B 0.9900 .
C42 O6 1.417(4) .
C42 H42A 0.9900 .
C42 H42B 0.9900 .
C43 O6 1.435(5) .
C43 C44 1.480(6) .
C43 H43A 0.9900 .
C43 H43B 0.9900 .
C44 O7 1.423(4) .
C44 H44A 0.9900 .
C44 H44B 0.9900 .
C45 O7 1.416(5) .
C45 C46 1.488(6) .
C45 H45A 0.9900 .
C45 H45B 0.9900 .
C46 O8 1.416(4) .
C46 H46A 0.9900 .
C46 H46B 0.9900 .
C47 O8 1.407(4) .
C47 C48 1.486(5) .
C47 H47A 0.9900 .
C47 H47B 0.9900 .
C48 O3 1.423(4) .
C48 H48A 0.9900 .
C48 H48B 0.9900 .
C49 C50 1.466(6) .
C49 H49A 0.9800 .
C49 H49B 0.9800 .
C49 H49C 0.9800 .
C50 C51 1.352(6) .
C50 C55 1.408(6) .
C51 C52 1.396(6) .
C51 H51 0.9500 .
C52 C53 1.353(7) .
C52 H52 0.9500 .
C53 C54 1.415(7) .
C53 H53 0.9500 .
C54 C55 1.346(7) .
C54 H54 0.9500 .
C55 H55 0.9500 .
C60 C61 0.677(12) 3_676
C60 C64 1.584(13) .
C60 C66 1.773(15) 3_676
C60 C62 1.898(14) 3_676
C61 C60 0.677(12) 3_676
C61 C64 0.937(8) 3_676
C61 C66 1.406(7) .
C61 C62 1.406(7) .
C61 C65 1.943(10) 3_676
C62 C65 0.926(8) 3_676
C62 C64 1.381(10) 3_676
C62 C63 1.420(7) .
C62 C60 1.898(15) 3_676
C63 C65 0.526(8) 3_676
C63 C66 0.911(8) 3_676
C63 C64 1.384(6) .
C63 C64 1.806(10) 3_676
C64 C61 0.937(8) 3_676
C64 C66 1.097(10) 3_676
C64 C62 1.381(10) 3_676
C64 C65 1.405(6) .
C64 C65 1.610(11) 3_676
C64 C63 1.806(10) 3_676
C64 C64 1.897(13) 3_676
C65 C63 0.526(8) 3_676
C65 C62 0.926(8) 3_676
C65 C66 1.403(7) .
C65 C64 1.610(11) 3_676
C65 C61 1.943(10) 3_676
C66 C63 0.911(8) 3_676
C66 C64 1.097(10) 3_676
C66 C60 1.773(15) 3_676
C1B O2B 1.236(9) .
C1B O1B 1.290(10) .
C1B S1B 1.743(9) .
K1 O2 2.715(3) .
K1 O6 2.741(3) .
K1 O4 2.774(3) .
K1 O8 2.777(3) .
K1 O3 2.888(3) .
K1 O5 2.895(3) .
K1 O7 2.922(3) .
K1 S1 3.5310(14) .
N1 Ni1 1.904(3) .
N2 Ni1 1.899(3) .
Ni1 O1 1.922(3) .
Ni1 S1 2.2343(12) .
